data_7720916
loop_
_publ_author_name
'Kuchuk, Ekaterina'
'Giffin, Kaitie A.'
'Welle, Alexandre'
'Dauw, Katty Den'
'Fernandez, Alvaro'
'Cordier, Marie'
'Roisnel, Thierry'
'Carpentier, Jean-Francois'
'Kirillov, Evgueni'

_publ_section_title
;
 Ph<sub>2</sub>Si-bridged constrained-geometry complexes of hafnium and
 titanium for copolymerization of ethylene and 1-octene: an experimental
 and computational comparison.
;
_journal_issue 19
_journal_name_full 'Dalton transactions (Cambridge, England : 2003)'
_journal_page_first 7512
_journal_page_last 7520
_journal_paper_doi 10.1039/d6dt00602g
_journal_volume 55
_journal_year 2026
_chemical_compound_source 'synthesis as described'
_chemical_formula_moiety 'C27 H39 Cl2 Hf N Si'
_chemical_formula_sum 'C27 H39 Cl2 Hf N Si'
_chemical_formula_weight 655.07
_space_group_crystal_system monoclinic
_space_group_IT_number 14
_space_group_name_Hall '-P 2ybc'
_space_group_name_H-M_alt 'P 1 21/c 1'
_atom_sites_solution_hydrogens geom
_atom_sites_solution_primary dual
_audit_update_record
;
2025-10-24 deposited with the CCDC.	2026-04-22 downloaded from the CCDC.
;
_cell_angle_alpha 90
_cell_angle_beta 104.640(4)
_cell_angle_gamma 90
_cell_formula_units_Z 8
_cell_length_a 13.1859(14)
_cell_length_b 20.6732(19)
_cell_length_c 22.013(3)
_cell_measurement_reflns_used 9151
_cell_measurement_temperature 150(2)
_cell_measurement_theta_max 27.4554
_cell_measurement_theta_min 2.3735
_cell_measurement_wavelength 0.710730
_cell_volume 5805.8(11)
_computing_cell_refinement 'APEX3 (Bruker, 2015)'
_computing_data_collection 'Bruker APEX3 (Bruker, 2015)'
_computing_data_reduction 'SAINT (Bruker, 2014)'
_computing_molecular_graphics
;
   'SXGRAPH (L. Farrugia, 1999), Mercury (CSD, 2020)'
;
_computing_publication_material 'CRYSCALC (T. Roisnel, local program, ver. 2023)'
_computing_structure_refinement 'SHELXL-2018_3 (Sheldrick, 2018)'
_computing_structure_solution 'SHELXT 2018_2 (Sheldrick, 2018)'
_diffrn_ambient_temperature 150(2)
_diffrn_detector CMOS-PHOTON70
_diffrn_detector_area_resol_mean 7.39
_diffrn_measured_fraction_theta_full 0.997
_diffrn_measured_fraction_theta_max 0.993
_diffrn_measurement_device_type 'D8 VENTURE Bruker AXS'
_diffrn_measurement_method 'rotation images'
_diffrn_orient_matrix_UB_11 -0.0374818
_diffrn_orient_matrix_UB_12 0.0207946
_diffrn_orient_matrix_UB_13 0.0291168
_diffrn_orient_matrix_UB_21 -0.0680849
_diffrn_orient_matrix_UB_22 -0.0049634
_diffrn_orient_matrix_UB_23 -0.0323295
_diffrn_orient_matrix_UB_31 -0.0101746
_diffrn_orient_matrix_UB_32 -0.0433909
_diffrn_orient_matrix_UB_33 0.0176519
_diffrn_radiation_monochromator 'multilayer monochromator'
_diffrn_radiation_probe x-ray
_diffrn_radiation_source 'Incoatec microfocus sealed tube'
_diffrn_radiation_type MoK\a
_diffrn_radiation_wavelength 0.71073
_diffrn_reflns_av_R_equivalents 0.0386
_diffrn_reflns_av_unetI/netI 0.0293
_diffrn_reflns_limit_h_max 17
_diffrn_reflns_limit_h_min -17
_diffrn_reflns_limit_k_max 26
_diffrn_reflns_limit_k_min -26
_diffrn_reflns_limit_l_max 28
_diffrn_reflns_limit_l_min -28
_diffrn_reflns_number 64401
_diffrn_reflns_theta_full 25.242
_diffrn_reflns_theta_max 27.475
_diffrn_reflns_theta_min 1.912
_diffrn_source_current 1.00
_diffrn_source_power 50.0
_diffrn_source_voltage 50.00
_exptl_absorpt_coefficient_mu 3.833
_exptl_absorpt_correction_T_max 0.682
_exptl_absorpt_correction_T_min 0.557
_exptl_absorpt_correction_type multi-scan
_exptl_absorpt_process_details
;
  [Sheldrick, G.M. (2014). SADABS Bruker AXS Inc., Madison, Wisconsin, USA]
;
_exptl_crystal_colour yellow
_exptl_crystal_density_diffrn 1.499
_exptl_crystal_description prism
_exptl_crystal_F_000 2624
_exptl_crystal_size_max 0.250
_exptl_crystal_size_mid 0.130
_exptl_crystal_size_min 0.100
_refine_diff_density_max 0.895
_refine_diff_density_min -0.520
_refine_diff_density_rms 0.088
_refine_ls_extinction_method none
_refine_ls_goodness_of_fit_ref 1.100
_refine_ls_hydrogen_treatment constr
_refine_ls_matrix_type full
_refine_ls_number_parameters 599
_refine_ls_number_reflns 13220
_refine_ls_number_restraints 0
_refine_ls_restrained_S_all 1.100
_refine_ls_R_factor_all 0.0316
_refine_ls_R_factor_gt 0.0252
_refine_ls_shift/su_max 0.006
_refine_ls_shift/su_mean 0.000
_refine_ls_structure_factor_coef Fsqd
_refine_ls_weighting_details 'w=1/[\s^2^(Fo^2^)+(0.0058P)^2^+7.5767P] where P=(Fo^2^+2Fc^2^)/3'
_refine_ls_weighting_scheme calc
_refine_ls_wR_factor_gt 0.0480
_refine_ls_wR_factor_ref 0.0499
_reflns_number_gt 11631
_reflns_number_total 13220
_reflns_threshold_expression >2sigma(I)
_cod_data_source_file d6dt00602g2.cif
_cod_data_source_block EAK97
_cod_depositor_comments 'Adding full bibliography for 7720914--7720916.cif.'
_cod_original_sg_symbol_H-M 'P 21/c'
_cod_database_code 7720916

loop_
_space_group_symop_operation_xyz
'x, y, z'
'-x, y+1/2, -z+1/2'
'-x, -y, -z'
'x, -y-1/2, z-1/2'

loop_
_atom_site_label
_atom_site_type_symbol
_atom_site_fract_x
_atom_site_fract_y
_atom_site_fract_z
_atom_site_U_iso_or_equiv
_atom_site_adp_type
_atom_site_occupancy
_atom_site_site_symmetry_order
_atom_site_calc_flag
_atom_site_refinement_flags_posn
_atom_site_refinement_flags_adp
_atom_site_refinement_flags_occupancy
_atom_site_disorder_assembly
_atom_site_disorder_group
Hf1 Hf 1.04865(2) 0.22934(2) 0.27402(2) 0.01911(3) Uani 1 1 d . . . . .
Cl1 Cl 1.18629(6) 0.25536(4) 0.36251(4) 0.03273(17) Uani 1 1 d . . . . .
Cl2 Cl 1.11836(6) 0.25712(4) 0.18827(4) 0.03216(17) Uani 1 1 d . . . . .
Si1 Si 0.82137(6) 0.23875(4) 0.26531(4) 0.02031(16) Uani 1 1 d . . . . .
N1 N 0.92768(18) 0.29049(11) 0.26855(12) 0.0216(5) Uani 1 1 d . . . . .
C1 C 0.9241(2) 0.36270(14) 0.26341(17) 0.0297(7) Uani 1 1 d . . . . .
C2 C 1.0330(3) 0.39047(17) 0.2901(3) 0.0585(13) Uani 1 1 d . . . . .
H2A H 1.058328 0.377716 0.334242 0.088 Uiso 1 1 calc R U . . .
H2B H 1.030100 0.437764 0.287105 0.088 Uiso 1 1 calc R U . . .
H2C H 1.080878 0.373844 0.266234 0.088 Uiso 1 1 calc R U . . .
C3 C 0.8870(4) 0.38122(19) 0.1937(2) 0.0575(11) Uani 1 1 d . . . . .
H3A H 0.932795 0.360953 0.170393 0.086 Uiso 1 1 calc R U . . .
H3B H 0.889604 0.428334 0.189433 0.086 Uiso 1 1 calc R U . . .
H3C H 0.814863 0.366180 0.176821 0.086 Uiso 1 1 calc R U . . .
C4 C 0.8495(3) 0.39044(16) 0.2990(2) 0.0457(10) Uani 1 1 d . . . . .
H4A H 0.778236 0.375135 0.279852 0.069 Uiso 1 1 calc R U . . .
H4B H 0.851129 0.437780 0.297163 0.069 Uiso 1 1 calc R U . . .
H4C H 0.870940 0.376323 0.342850 0.069 Uiso 1 1 calc R U . . .
C5 C 0.7603(2) 0.24560(15) 0.33288(16) 0.0298(7) Uani 1 1 d . . . . .
H5A H 0.814527 0.255524 0.371196 0.045 Uiso 1 1 calc R U . . .
H5B H 0.726320 0.204580 0.338277 0.045 Uiso 1 1 calc R U . . .
H5C H 0.707899 0.280272 0.324620 0.045 Uiso 1 1 calc R U . . .
C6 C 0.7159(2) 0.24608(16) 0.19144(16) 0.0324(7) Uani 1 1 d . . . . .
H6A H 0.675456 0.285601 0.192813 0.049 Uiso 1 1 calc R U . . .
H6B H 0.669362 0.208457 0.187005 0.049 Uiso 1 1 calc R U . . .
H6C H 0.747195 0.248057 0.155576 0.049 Uiso 1 1 calc R U . . .
C7 C 0.9019(2) 0.16325(13) 0.26982(13) 0.0201(6) Uani 1 1 d . . . . .
C8 C 0.9765(2) 0.14134(13) 0.32674(14) 0.0213(6) Uani 1 1 d . . . . .
C9 C 1.0627(2) 0.10898(13) 0.31103(15) 0.0249(6) Uani 1 1 d . . . . .
C10 C 1.0420(2) 0.10690(14) 0.24383(15) 0.0258(6) Uani 1 1 d . . . . .
C11 C 0.9426(2) 0.13804(13) 0.21858(14) 0.0229(6) Uani 1 1 d . . . . .
C12 C 0.9798(2) 0.15110(13) 0.39109(14) 0.0236(6) Uani 1 1 d . . . . .
H12 H 0.924004 0.173345 0.402122 0.028 Uiso 1 1 calc R U . . .
C13 C 1.0629(2) 0.12875(14) 0.43775(15) 0.0274(7) Uani 1 1 d . . . . .
C14 C 1.1459(3) 0.09494(15) 0.42023(16) 0.0338(7) Uani 1 1 d . . . . .
H14 H 1.202537 0.078748 0.452353 0.041 Uiso 1 1 calc R U . . .
C15 C 1.1466(3) 0.08517(15) 0.35935(16) 0.0321(7) Uani 1 1 d . . . . .
H15 H 1.202967 0.062570 0.349267 0.039 Uiso 1 1 calc R U . . .
C16 C 1.0728(3) 0.14209(16) 0.50722(15) 0.0313(7) Uani 1 1 d . . . . .
C17 C 1.1663(3) 0.1877(2) 0.53066(18) 0.0475(9) Uani 1 1 d . . . . .
H17A H 1.230717 0.166289 0.526765 0.071 Uiso 1 1 calc R U . . .
H17B H 1.172560 0.198603 0.574777 0.071 Uiso 1 1 calc R U . . .
H17C H 1.155509 0.227328 0.505414 0.071 Uiso 1 1 calc R U . . .
C18 C 0.9747(3) 0.17428(19) 0.51857(16) 0.0404(8) Uani 1 1 d . . . . .
H18A H 0.960949 0.214744 0.494719 0.061 Uiso 1 1 calc R U . . .
H18B H 0.985733 0.183540 0.563434 0.061 Uiso 1 1 calc R U . . .
H18C H 0.914632 0.145155 0.504840 0.061 Uiso 1 1 calc R U . . .
C19 C 1.0909(4) 0.0794(2) 0.5457(2) 0.0579(11) Uani 1 1 d . . . . .
H19A H 1.030451 0.050674 0.531251 0.087 Uiso 1 1 calc R U . . .
H19B H 1.099556 0.089549 0.590173 0.087 Uiso 1 1 calc R U . . .
H19C H 1.154184 0.057893 0.540142 0.087 Uiso 1 1 calc R U . . .
C20 C 0.9039(2) 0.14218(14) 0.15212(14) 0.0250(6) Uani 1 1 d . . . . .
H20 H 0.840128 0.164425 0.134623 0.030 Uiso 1 1 calc R U . . .
C21 C 0.9582(3) 0.11416(14) 0.11298(15) 0.0294(7) Uani 1 1 d . . . . .
C22 C 1.0555(3) 0.08268(15) 0.13986(16) 0.0332(7) Uani 1 1 d . . . . .
H22 H 1.092282 0.063186 0.112665 0.040 Uiso 1 1 calc R U . . .
C23 C 1.0976(3) 0.07950(15) 0.20285(16) 0.0321(7) Uani 1 1 d . . . . .
H23 H 1.163483 0.059180 0.219195 0.039 Uiso 1 1 calc R U . . .
C24 C 0.9155(3) 0.11328(17) 0.04159(16) 0.0368(8) Uani 1 1 d . . . . .
C25 C 0.8212(3) 0.1585(2) 0.01977(18) 0.0513(10) Uani 1 1 d . . . . .
H25A H 0.764173 0.144176 0.037707 0.077 Uiso 1 1 calc R U . . .
H25B H 0.797580 0.157627 -0.026161 0.077 Uiso 1 1 calc R U . . .
H25C H 0.841697 0.202710 0.033799 0.077 Uiso 1 1 calc R U . . .
C26 C 1.0011(3) 0.1335(2) 0.00946(19) 0.0481(10) Uani 1 1 d . . . . .
H26A H 1.028423 0.176124 0.024952 0.072 Uiso 1 1 calc R U . . .
H26B H 0.971458 0.135553 -0.036051 0.072 Uiso 1 1 calc R U . . .
H26C H 1.058107 0.101744 0.018963 0.072 Uiso 1 1 calc R U . . .
C27 C 0.8803(4) 0.0434(2) 0.0222(2) 0.0582(12) Uani 1 1 d . . . . .
H27A H 0.939019 0.013753 0.037758 0.087 Uiso 1 1 calc R U . . .
H27B H 0.857335 0.040631 -0.023669 0.087 Uiso 1 1 calc R U . . .
H27C H 0.822042 0.031619 0.040235 0.087 Uiso 1 1 calc R U . . .
Hf2 Hf 0.45312(2) 0.02036(2) 0.23923(2) 0.02080(3) Uani 1 1 d . . . . .
Cl3 Cl 0.37252(6) -0.00895(4) 0.32022(4) 0.03415(18) Uani 1 1 d . . . . .
Cl4 Cl 0.32299(6) -0.00378(4) 0.14620(4) 0.03357(17) Uani 1 1 d . . . . .
Si2 Si 0.67810(6) 0.01144(4) 0.24071(4) 0.02132(16) Uani 1 1 d . . . . .
N2 N 0.57468(17) -0.04040(11) 0.24432(12) 0.0206(5) Uani 1 1 d . . . . .
C28 C 0.5800(2) -0.11215(14) 0.25258(16) 0.0272(7) Uani 1 1 d . . . . .
C29 C 0.6195(3) -0.12796(17) 0.32226(19) 0.0458(9) Uani 1 1 d . . . . .
H29A H 0.691164 -0.111639 0.337911 0.069 Uiso 1 1 calc R U . . .
H29B H 0.618989 -0.174940 0.328146 0.069 Uiso 1 1 calc R U . . .
H29C H 0.573788 -0.107476 0.345486 0.069 Uiso 1 1 calc R U . . .
C30 C 0.4715(3) -0.14155(16) 0.2274(2) 0.0444(10) Uani 1 1 d . . . . .
H30A H 0.423509 -0.124009 0.250789 0.067 Uiso 1 1 calc R U . . .
H30B H 0.475724 -0.188642 0.232522 0.067 Uiso 1 1 calc R U . . .
H30C H 0.445440 -0.130889 0.182822 0.067 Uiso 1 1 calc R U . . .
C31 C 0.6535(3) -0.14153(16) 0.2161(2) 0.0423(9) Uani 1 1 d . . . . .
H31A H 0.627607 -0.131087 0.171395 0.063 Uiso 1 1 calc R U . . .
H31B H 0.655722 -0.188603 0.221499 0.063 Uiso 1 1 calc R U . . .
H31C H 0.724090 -0.123701 0.231941 0.063 Uiso 1 1 calc R U . . .
C32 C 0.7972(2) 0.00355(15) 0.30681(16) 0.0309(7) Uani 1 1 d . . . . .
H32A H 0.776616 0.001437 0.346549 0.046 Uiso 1 1 calc R U . . .
H32B H 0.842764 0.041076 0.307272 0.046 Uiso 1 1 calc R U . . .
H32C H 0.834899 -0.036026 0.301461 0.046 Uiso 1 1 calc R U . . .
C33 C 0.7208(2) 0.00555(16) 0.16636(16) 0.0316(7) Uani 1 1 d . . . . .
H33A H 0.770349 -0.030372 0.169406 0.047 Uiso 1 1 calc R U . . .
H33B H 0.754933 0.046020 0.159424 0.047 Uiso 1 1 calc R U . . .
H33C H 0.659611 -0.002098 0.131166 0.047 Uiso 1 1 calc R U . . .
C34 C 0.5999(2) 0.08651(13) 0.24330(15) 0.0234(6) Uani 1 1 d . . . . .
C35 C 0.5655(2) 0.10623(14) 0.29863(16) 0.0260(6) Uani 1 1 d . . . . .
C36 C 0.4672(2) 0.13917(14) 0.27972(16) 0.0299(7) Uani 1 1 d . . . . .
C37 C 0.4396(2) 0.14300(14) 0.21222(16) 0.0291(7) Uani 1 1 d . . . . .
C38 C 0.5220(2) 0.11331(13) 0.19035(15) 0.0257(6) Uani 1 1 d . . . . .
C39 C 0.6088(2) 0.09488(14) 0.36330(16) 0.0283(7) Uani 1 1 d . . . . .
H39 H 0.672101 0.070902 0.376280 0.034 Uiso 1 1 calc R U . . .
C40 C 0.5611(3) 0.11792(15) 0.40791(16) 0.0316(7) Uani 1 1 d . . . . .
C41 C 0.4644(3) 0.15258(16) 0.38740(18) 0.0383(8) Uani 1 1 d . . . . .
H41 H 0.431590 0.168995 0.417968 0.046 Uiso 1 1 calc R U . . .
C42 C 0.4181(3) 0.16276(15) 0.32553(18) 0.0365(8) Uani 1 1 d . . . . .
H42 H 0.353490 0.185462 0.313219 0.044 Uiso 1 1 calc R U . . .
C43 C 0.6103(3) 0.11067(18) 0.47834(17) 0.0408(8) Uani 1 1 d . . . . .
C44 C 0.6905(3) 0.0546(2) 0.49250(19) 0.0554(11) Uani 1 1 d . . . . .
H44A H 0.657557 0.014912 0.472325 0.083 Uiso 1 1 calc R U . . .
H44B H 0.713786 0.047859 0.537986 0.083 Uiso 1 1 calc R U . . .
H44C H 0.751018 0.065366 0.476174 0.083 Uiso 1 1 calc R U . . .
C45 C 0.5264(4) 0.0981(2) 0.5143(2) 0.0667(13) Uani 1 1 d . . . . .
H45A H 0.481777 0.136435 0.511692 0.100 Uiso 1 1 calc R U . . .
H45B H 0.560528 0.088912 0.558403 0.100 Uiso 1 1 calc R U . . .
H45C H 0.483438 0.060980 0.495732 0.100 Uiso 1 1 calc R U . . .
C46 C 0.6684(3) 0.1742(2) 0.5018(2) 0.0550(11) Uani 1 1 d . . . . .
H46A H 0.725318 0.180630 0.481096 0.083 Uiso 1 1 calc R U . . .
H46B H 0.697530 0.171918 0.547309 0.083 Uiso 1 1 calc R U . . .
H46C H 0.619228 0.210564 0.491766 0.083 Uiso 1 1 calc R U . . .
C47 C 0.5126(2) 0.11104(14) 0.12457(15) 0.0274(7) Uani 1 1 d . . . . .
H47 H 0.565815 0.090434 0.109438 0.033 Uiso 1 1 calc R U . . .
C48 C 0.4280(2) 0.13811(15) 0.08236(16) 0.0314(7) Uani 1 1 d . . . . .
C49 C 0.3483(3) 0.16827(15) 0.10656(17) 0.0355(8) Uani 1 1 d . . . . .
H49 H 0.289905 0.187288 0.077745 0.043 Uiso 1 1 calc R U . . .
C50 C 0.3526(3) 0.17085(15) 0.16861(18) 0.0358(8) Uani 1 1 d . . . . .
H50 H 0.298032 0.191047 0.182775 0.043 Uiso 1 1 calc R U . . .
C51 C 0.4158(3) 0.13759(17) 0.01149(17) 0.0356(8) Uani 1 1 d . . . . .
C52 C 0.5044(3) 0.1016(2) -0.0068(2) 0.0632(13) Uani 1 1 d . . . . .
H52A H 0.570749 0.124159 0.010721 0.095 Uiso 1 1 calc R U . . .
H52B H 0.490678 0.100121 -0.052607 0.095 Uiso 1 1 calc R U . . .
H52C H 0.508790 0.057469 0.009889 0.095 Uiso 1 1 calc R U . . .
C53 C 0.3115(3) 0.1049(2) -0.0206(2) 0.0506(10) Uani 1 1 d . . . . .
H53A H 0.312388 0.059964 -0.006411 0.076 Uiso 1 1 calc R U . . .
H53B H 0.301710 0.105891 -0.066222 0.076 Uiso 1 1 calc R U . . .
H53C H 0.253738 0.128127 -0.009640 0.076 Uiso 1 1 calc R U . . .
C54 C 0.4142(3) 0.20760(19) -0.0116(2) 0.0563(12) Uani 1 1 d . . . . .
H54A H 0.353434 0.230149 -0.003672 0.084 Uiso 1 1 calc R U . . .
H54B H 0.409504 0.207844 -0.056749 0.084 Uiso 1 1 calc R U . . .
H54C H 0.478636 0.229580 0.010842 0.084 Uiso 1 1 calc R U . . .

loop_
_atom_site_aniso_label
_atom_site_aniso_U_11
_atom_site_aniso_U_22
_atom_site_aniso_U_33
_atom_site_aniso_U_23
_atom_site_aniso_U_13
_atom_site_aniso_U_12
Hf1 0.01523(6) 0.01830(6) 0.02413(6) -0.00244(4) 0.00561(4) 0.00052(4)
Cl1 0.0250(4) 0.0380(4) 0.0315(4) -0.0044(3) 0.0003(3) -0.0073(3)
Cl2 0.0309(4) 0.0361(4) 0.0338(4) 0.0013(3) 0.0162(3) 0.0003(3)
Si1 0.0164(4) 0.0199(4) 0.0244(4) 0.0005(3) 0.0048(3) -0.0004(3)
N1 0.0193(12) 0.0154(11) 0.0313(14) -0.0019(10) 0.0087(10) 0.0007(9)
C1 0.0254(16) 0.0159(14) 0.050(2) 0.0005(13) 0.0138(14) 0.0004(12)
C2 0.035(2) 0.0238(18) 0.120(4) -0.003(2) 0.025(2) -0.0024(15)
C3 0.074(3) 0.034(2) 0.067(3) 0.017(2) 0.022(2) 0.008(2)
C4 0.040(2) 0.0257(18) 0.077(3) -0.0052(18) 0.025(2) 0.0034(15)
C5 0.0224(15) 0.0326(17) 0.0367(19) 0.0039(13) 0.0120(13) 0.0037(12)
C6 0.0233(15) 0.0336(17) 0.0364(19) 0.0033(14) 0.0002(13) 0.0009(13)
C7 0.0211(14) 0.0188(14) 0.0196(14) -0.0018(11) 0.0038(11) -0.0032(11)
C8 0.0202(14) 0.0159(13) 0.0264(16) 0.0007(11) 0.0034(11) -0.0016(11)
C9 0.0269(15) 0.0174(14) 0.0294(17) -0.0026(12) 0.0055(12) 0.0014(12)
C10 0.0272(16) 0.0193(14) 0.0300(17) -0.0036(12) 0.0057(13) 0.0005(12)
C11 0.0263(15) 0.0146(13) 0.0269(16) -0.0038(11) 0.0051(12) -0.0015(11)
C12 0.0244(15) 0.0194(14) 0.0266(16) 0.0001(11) 0.0056(12) 0.0016(11)
C13 0.0298(16) 0.0229(15) 0.0277(17) 0.0030(12) 0.0040(13) 0.0013(12)
C14 0.0342(18) 0.0297(17) 0.0331(19) 0.0054(14) 0.0003(14) 0.0114(14)
C15 0.0330(17) 0.0267(16) 0.0350(19) -0.0003(13) 0.0054(14) 0.0125(13)
C16 0.0321(17) 0.0342(17) 0.0255(17) 0.0044(13) 0.0036(13) 0.0051(14)
C17 0.037(2) 0.069(3) 0.034(2) -0.0116(19) 0.0035(16) -0.0023(19)
C18 0.0369(19) 0.058(2) 0.0267(18) -0.0002(16) 0.0081(15) 0.0043(17)
C19 0.080(3) 0.054(3) 0.038(2) 0.0191(19) 0.012(2) 0.017(2)
C20 0.0242(15) 0.0199(14) 0.0288(17) -0.0026(12) 0.0028(12) -0.0044(12)
C21 0.0350(17) 0.0224(15) 0.0308(18) -0.0067(13) 0.0085(14) -0.0079(13)
C22 0.0404(19) 0.0273(16) 0.0346(19) -0.0114(14) 0.0145(15) 0.0001(14)
C23 0.0310(17) 0.0227(16) 0.042(2) -0.0074(14) 0.0087(14) 0.0066(13)
C24 0.042(2) 0.042(2) 0.0270(18) -0.0095(15) 0.0087(15) -0.0102(16)
C25 0.045(2) 0.079(3) 0.027(2) -0.0010(19) 0.0043(16) 0.001(2)
C26 0.055(2) 0.056(2) 0.037(2) 0.0006(18) 0.0186(18) -0.0069(19)
C27 0.074(3) 0.059(3) 0.042(2) -0.025(2) 0.016(2) -0.029(2)
Hf2 0.01447(6) 0.01860(6) 0.02979(7) 0.00182(5) 0.00646(4) 0.00136(4)
Cl3 0.0325(4) 0.0360(4) 0.0396(5) 0.0021(3) 0.0197(3) -0.0004(3)
Cl4 0.0240(4) 0.0348(4) 0.0376(5) 0.0041(3) -0.0001(3) -0.0047(3)
Si2 0.0154(4) 0.0208(4) 0.0275(4) 0.0052(3) 0.0049(3) 0.0011(3)
N2 0.0167(11) 0.0160(11) 0.0295(14) 0.0041(9) 0.0070(10) -0.0001(9)
C28 0.0211(14) 0.0157(14) 0.045(2) 0.0033(13) 0.0088(13) 0.0030(11)
C29 0.053(2) 0.0294(19) 0.052(2) 0.0146(16) 0.0068(19) -0.0008(16)
C30 0.0291(18) 0.0225(17) 0.081(3) 0.0017(17) 0.0119(18) -0.0036(14)
C31 0.040(2) 0.0252(17) 0.067(3) -0.0013(17) 0.0229(19) 0.0076(15)
C32 0.0222(15) 0.0280(16) 0.0391(19) 0.0058(13) 0.0013(13) -0.0003(12)
C33 0.0247(15) 0.0344(18) 0.0390(19) 0.0097(14) 0.0144(14) 0.0047(13)
C34 0.0169(13) 0.0195(14) 0.0320(17) 0.0040(12) 0.0029(12) -0.0018(11)
C35 0.0208(14) 0.0170(14) 0.0388(18) -0.0012(12) 0.0051(13) -0.0010(11)
C36 0.0256(16) 0.0200(15) 0.042(2) 0.0001(13) 0.0043(14) 0.0025(12)
C37 0.0240(15) 0.0190(15) 0.042(2) 0.0027(13) 0.0042(13) 0.0041(12)
C38 0.0194(14) 0.0160(14) 0.0406(19) 0.0057(12) 0.0055(13) -0.0011(11)
C39 0.0261(15) 0.0194(15) 0.0383(19) -0.0022(13) 0.0060(13) 0.0001(12)
C40 0.0361(18) 0.0205(15) 0.0373(19) -0.0038(13) 0.0074(14) -0.0001(13)
C41 0.046(2) 0.0269(17) 0.044(2) -0.0087(15) 0.0149(17) 0.0056(15)
C42 0.0320(18) 0.0252(16) 0.053(2) -0.0051(15) 0.0111(16) 0.0082(14)
C43 0.046(2) 0.043(2) 0.034(2) -0.0055(16) 0.0116(16) 0.0092(16)
C44 0.072(3) 0.052(2) 0.038(2) 0.0012(18) 0.006(2) 0.026(2)
C45 0.076(3) 0.077(3) 0.055(3) 0.020(2) 0.032(3) 0.011(3)
C46 0.055(3) 0.053(3) 0.049(3) -0.021(2) 0.000(2) 0.005(2)
C47 0.0212(14) 0.0219(15) 0.0383(19) 0.0082(13) 0.0058(13) -0.0013(12)
C48 0.0237(15) 0.0240(16) 0.043(2) 0.0098(14) 0.0014(14) -0.0018(12)
C49 0.0271(16) 0.0271(17) 0.045(2) 0.0113(14) -0.0041(14) 0.0059(13)
C50 0.0262(16) 0.0244(16) 0.054(2) 0.0034(15) 0.0044(15) 0.0078(13)
C51 0.0274(17) 0.0382(19) 0.037(2) 0.0176(15) 0.0008(14) -0.0007(14)
C52 0.053(3) 0.097(4) 0.040(2) 0.025(2) 0.013(2) 0.025(2)
C53 0.045(2) 0.056(2) 0.048(2) -0.0022(19) 0.0066(18) -0.0148(19)
C54 0.051(2) 0.052(2) 0.055(3) 0.031(2) -0.0075(19) -0.0129(19)

loop_
_atom_type_symbol
_atom_type_description
_atom_type_scat_dispersion_real
_atom_type_scat_dispersion_imag
_atom_type_scat_source
C C 0.0033 0.0016 'International Tables Vol C Tables 4.2.6.8 and 6.1.1.4'
H H 0.0000 0.0000 'International Tables Vol C Tables 4.2.6.8 and 6.1.1.4'
Cl Cl 0.1484 0.1585 'International Tables Vol C Tables 4.2.6.8 and 6.1.1.4'
Hf Hf -0.5830 6.1852 'International Tables Vol C Tables 4.2.6.8 and 6.1.1.4'
N N 0.0061 0.0033 'International Tables Vol C Tables 4.2.6.8 and 6.1.1.4'
Si Si 0.0817 0.0704 'International Tables Vol C Tables 4.2.6.8 and 6.1.1.4'

loop_
_geom_angle_atom_site_label_1
_geom_angle_atom_site_label_2
_geom_angle_atom_site_label_3
_geom_angle
_geom_angle_site_symmetry_1
_geom_angle_site_symmetry_3
_geom_angle_publ_flag
N1 Hf1 C7 74.40(9) . . ?
N1 Hf1 Cl1 109.73(7) . . ?
C7 Hf1 Cl1 128.11(7) . . ?
N1 Hf1 Cl2 105.13(7) . . ?
C7 Hf1 Cl2 126.20(7) . . ?
Cl1 Hf1 Cl2 103.27(3) . . ?
N1 Hf1 C8 95.55(9) . . ?
C7 Hf1 C8 34.99(9) . . ?
Cl1 Hf1 C8 95.00(7) . . ?
Cl2 Hf1 C8 145.55(7) . . ?
N1 Hf1 C11 96.23(9) . . ?
C7 Hf1 C11 35.11(9) . . ?
Cl1 Hf1 C11 143.03(7) . . ?
Cl2 Hf1 C11 94.40(7) . . ?
C8 Hf1 C11 55.59(10) . . ?
N1 Hf1 C9 127.54(9) . . ?
C7 Hf1 C9 56.71(9) . . ?
Cl1 Hf1 C9 88.89(7) . . ?
Cl2 Hf1 C9 117.94(7) . . ?
C8 Hf1 C9 32.64(9) . . ?
C11 Hf1 C9 54.17(9) . . ?
N1 Hf1 C10 128.12(9) . . ?
C7 Hf1 C10 56.81(9) . . ?
Cl1 Hf1 C10 113.54(7) . . ?
Cl2 Hf1 C10 91.56(7) . . ?
C8 Hf1 C10 54.18(9) . . ?
C11 Hf1 C10 32.72(9) . . ?
C9 Hf1 C10 31.91(9) . . ?
N1 Hf1 Si1 35.09(7) . . ?
C7 Hf1 Si1 39.30(7) . . ?
Cl1 Hf1 Si1 126.30(3) . . ?
Cl2 Hf1 Si1 121.51(3) . . ?
C8 Hf1 Si1 64.88(7) . . ?
C11 Hf1 Si1 65.30(7) . . ?
C9 Hf1 Si1 94.22(7) . . ?
C10 Hf1 Si1 94.51(7) . . ?
N1 Si1 C6 113.59(14) . . ?
N1 Si1 C5 115.07(13) . . ?
C6 Si1 C5 108.20(15) . . ?
N1 Si1 C7 93.97(11) . . ?
C6 Si1 C7 113.72(14) . . ?
C5 Si1 C7 111.92(14) . . ?
N1 Si1 Hf1 41.44(7) . . ?
C6 Si1 Hf1 125.67(11) . . ?
C5 Si1 Hf1 125.94(10) . . ?
C7 Si1 Hf1 52.53(8) . . ?
C1 N1 Si1 126.64(18) . . ?
C1 N1 Hf1 129.75(18) . . ?
Si1 N1 Hf1 103.47(11) . . ?
N1 C1 C4 110.5(3) . . ?
N1 C1 C2 109.8(3) . . ?
C4 C1 C2 109.3(3) . . ?
N1 C1 C3 108.7(3) . . ?
C4 C1 C3 109.7(3) . . ?
C2 C1 C3 108.9(3) . . ?
C1 C2 H2A 109.5 . . ?
C1 C2 H2B 109.5 . . ?
H2A C2 H2B 109.5 . . ?
C1 C2 H2C 109.5 . . ?
H2A C2 H2C 109.5 . . ?
H2B C2 H2C 109.5 . . ?
C1 C3 H3A 109.5 . . ?
C1 C3 H3B 109.5 . . ?
H3A C3 H3B 109.5 . . ?
C1 C3 H3C 109.5 . . ?
H3A C3 H3C 109.5 . . ?
H3B C3 H3C 109.5 . . ?
C1 C4 H4A 109.5 . . ?
C1 C4 H4B 109.5 . . ?
H4A C4 H4B 109.5 . . ?
C1 C4 H4C 109.5 . . ?
H4A C4 H4C 109.5 . . ?
H4B C4 H4C 109.5 . . ?
Si1 C5 H5A 109.5 . . ?
Si1 C5 H5B 109.5 . . ?
H5A C5 H5B 109.5 . . ?
Si1 C5 H5C 109.5 . . ?
H5A C5 H5C 109.5 . . ?
H5B C5 H5C 109.5 . . ?
Si1 C6 H6A 109.5 . . ?
Si1 C6 H6B 109.5 . . ?
H6A C6 H6B 109.5 . . ?
Si1 C6 H6C 109.5 . . ?
H6A C6 H6C 109.5 . . ?
H6B C6 H6C 109.5 . . ?
C8 C7 C11 104.7(2) . . ?
C8 C7 Si1 123.7(2) . . ?
C11 C7 Si1 124.7(2) . . ?
C8 C7 Hf1 77.13(16) . . ?
C11 C7 Hf1 77.23(16) . . ?
Si1 C7 Hf1 88.16(11) . . ?
C12 C8 C9 118.7(3) . . ?
C12 C8 C7 131.2(3) . . ?
C9 C8 C7 110.0(3) . . ?
C12 C8 Hf1 116.40(19) . . ?
C9 C8 Hf1 78.90(17) . . ?
C7 C8 Hf1 67.88(15) . . ?
C15 C9 C8 119.9(3) . . ?
C15 C9 C10 132.3(3) . . ?
C8 C9 C10 107.8(3) . . ?
C15 C9 Hf1 123.1(2) . . ?
C8 C9 Hf1 68.46(15) . . ?
C10 C9 Hf1 74.15(16) . . ?
C23 C10 C9 132.4(3) . . ?
C23 C10 C11 120.0(3) . . ?
C9 C10 C11 107.6(3) . . ?
C23 C10 Hf1 124.0(2) . . ?
C9 C10 Hf1 73.94(16) . . ?
C11 C10 Hf1 68.52(16) . . ?
C20 C11 C10 118.6(3) . . ?
C20 C11 C7 131.7(3) . . ?
C10 C11 C7 109.7(3) . . ?
C20 C11 Hf1 118.08(19) . . ?
C10 C11 Hf1 78.76(17) . . ?
C7 C11 Hf1 67.67(15) . . ?
C13 C12 C8 120.9(3) . . ?
C13 C12 H12 119.5 . . ?
C8 C12 H12 119.5 . . ?
C12 C13 C14 118.7(3) . . ?
C12 C13 C16 122.5(3) . . ?
C14 C13 C16 118.7(3) . . ?
C15 C14 C13 122.4(3) . . ?
C15 C14 H14 118.8 . . ?
C13 C14 H14 118.8 . . ?
C14 C15 C9 119.4(3) . . ?
C14 C15 H15 120.3 . . ?
C9 C15 H15 120.3 . . ?
C13 C16 C18 112.3(3) . . ?
C13 C16 C19 111.2(3) . . ?
C18 C16 C19 107.3(3) . . ?
C13 C16 C17 107.8(3) . . ?
C18 C16 C17 108.6(3) . . ?
C19 C16 C17 109.5(3) . . ?
C16 C17 H17A 109.5 . . ?
C16 C17 H17B 109.5 . . ?
H17A C17 H17B 109.5 . . ?
C16 C17 H17C 109.5 . . ?
H17A C17 H17C 109.5 . . ?
H17B C17 H17C 109.5 . . ?
C16 C18 H18A 109.5 . . ?
C16 C18 H18B 109.5 . . ?
H18A C18 H18B 109.5 . . ?
C16 C18 H18C 109.5 . . ?
H18A C18 H18C 109.5 . . ?
H18B C18 H18C 109.5 . . ?
C16 C19 H19A 109.5 . . ?
C16 C19 H19B 109.5 . . ?
H19A C19 H19B 109.5 . . ?
C16 C19 H19C 109.5 . . ?
H19A C19 H19C 109.5 . . ?
H19B C19 H19C 109.5 . . ?
C21 C20 C11 120.5(3) . . ?
C21 C20 H20 119.7 . . ?
C11 C20 H20 119.7 . . ?
C20 C21 C22 119.1(3) . . ?
C20 C21 C24 122.1(3) . . ?
C22 C21 C24 118.7(3) . . ?
C23 C22 C21 122.5(3) . . ?
C23 C22 H22 118.7 . . ?
C21 C22 H22 118.7 . . ?
C22 C23 C10 119.1(3) . . ?
C22 C23 H23 120.4 . . ?
C10 C23 H23 120.4 . . ?
C21 C24 C25 112.0(3) . . ?
C21 C24 C26 110.3(3) . . ?
C25 C24 C26 108.8(3) . . ?
C21 C24 C27 107.6(3) . . ?
C25 C24 C27 108.7(3) . . ?
C26 C24 C27 109.4(3) . . ?
C24 C25 H25A 109.5 . . ?
C24 C25 H25B 109.5 . . ?
H25A C25 H25B 109.5 . . ?
C24 C25 H25C 109.5 . . ?
H25A C25 H25C 109.5 . . ?
H25B C25 H25C 109.5 . . ?
C24 C26 H26A 109.5 . . ?
C24 C26 H26B 109.5 . . ?
H26A C26 H26B 109.5 . . ?
C24 C26 H26C 109.5 . . ?
H26A C26 H26C 109.5 . . ?
H26B C26 H26C 109.5 . . ?
C24 C27 H27A 109.5 . . ?
C24 C27 H27B 109.5 . . ?
H27A C27 H27B 109.5 . . ?
C24 C27 H27C 109.5 . . ?
H27A C27 H27C 109.5 . . ?
H27B C27 H27C 109.5 . . ?
N2 Hf2 C34 74.05(9) . . ?
N2 Hf2 Cl4 107.98(7) . . ?
C34 Hf2 Cl4 124.37(8) . . ?
N2 Hf2 Cl3 107.44(7) . . ?
C34 Hf2 Cl3 129.79(8) . . ?
Cl4 Hf2 Cl3 103.39(3) . . ?
N2 Hf2 C35 93.22(9) . . ?
C34 Hf2 C35 35.20(10) . . ?
Cl4 Hf2 C35 144.81(7) . . ?
Cl3 Hf2 C35 96.24(8) . . ?
N2 Hf2 C38 97.67(9) . . ?
C34 Hf2 C38 34.88(10) . . ?
Cl4 Hf2 C38 93.02(8) . . ?
Cl3 Hf2 C38 143.62(8) . . ?
C35 Hf2 C38 55.67(11) . . ?
N2 Hf2 C37 128.88(9) . . ?
C34 Hf2 C37 56.66(9) . . ?
Cl4 Hf2 C37 90.85(7) . . ?
Cl3 Hf2 C37 113.75(8) . . ?
C35 Hf2 C37 54.30(10) . . ?
C38 Hf2 C37 32.64(9) . . ?
N2 Hf2 C36 125.57(9) . . ?
C34 Hf2 C36 56.78(10) . . ?
Cl4 Hf2 C36 117.91(7) . . ?
Cl3 Hf2 C36 89.44(8) . . ?
C35 Hf2 C36 32.64(9) . . ?
C38 Hf2 C36 54.28(10) . . ?
C37 Hf2 C36 32.12(10) . . ?
N2 Hf2 Si2 35.08(6) . . ?
C34 Hf2 Si2 39.14(7) . . ?
Cl4 Hf2 Si2 120.05(3) . . ?
Cl3 Hf2 Si2 127.79(3) . . ?
C35 Hf2 Si2 64.73(7) . . ?
C38 Hf2 Si2 65.07(7) . . ?
C37 Hf2 Si2 94.24(7) . . ?
C36 Hf2 Si2 94.04(7) . . ?
N2 Si2 C32 115.09(13) . . ?
N2 Si2 C33 114.27(14) . . ?
C32 Si2 C33 107.38(15) . . ?
N2 Si2 C34 93.72(12) . . ?
C32 Si2 C34 114.31(14) . . ?
C33 Si2 C34 111.82(14) . . ?
N2 Si2 Hf2 41.43(7) . . ?
C32 Si2 Hf2 131.23(11) . . ?
C33 Si2 Hf2 121.19(10) . . ?
C34 Si2 Hf2 52.52(8) . . ?
C28 N2 Si2 126.83(18) . . ?
C28 N2 Hf2 129.61(17) . . ?
Si2 N2 Hf2 103.49(11) . . ?
N2 C28 C30 109.9(2) . . ?
N2 C28 C29 109.2(3) . . ?
C30 C28 C29 109.3(3) . . ?
N2 C28 C31 110.3(2) . . ?
C30 C28 C31 108.1(3) . . ?
C29 C28 C31 110.0(3) . . ?
C28 C29 H29A 109.5 . . ?
C28 C29 H29B 109.5 . . ?
H29A C29 H29B 109.5 . . ?
C28 C29 H29C 109.5 . . ?
H29A C29 H29C 109.5 . . ?
H29B C29 H29C 109.5 . . ?
C28 C30 H30A 109.5 . . ?
C28 C30 H30B 109.5 . . ?
H30A C30 H30B 109.5 . . ?
C28 C30 H30C 109.5 . . ?
H30A C30 H30C 109.5 . . ?
H30B C30 H30C 109.5 . . ?
C28 C31 H31A 109.5 . . ?
C28 C31 H31B 109.5 . . ?
H31A C31 H31B 109.5 . . ?
C28 C31 H31C 109.5 . . ?
H31A C31 H31C 109.5 . . ?
H31B C31 H31C 109.5 . . ?
Si2 C32 H32A 109.5 . . ?
Si2 C32 H32B 109.5 . . ?
H32A C32 H32B 109.5 . . ?
Si2 C32 H32C 109.5 . . ?
H32A C32 H32C 109.5 . . ?
H32B C32 H32C 109.5 . . ?
Si2 C33 H33A 109.5 . . ?
Si2 C33 H33B 109.5 . . ?
H33A C33 H33B 109.5 . . ?
Si2 C33 H33C 109.5 . . ?
H33A C33 H33C 109.5 . . ?
H33B C33 H33C 109.5 . . ?
C38 C34 C35 104.8(2) . . ?
C38 C34 Si2 125.1(2) . . ?
C35 C34 Si2 123.1(2) . . ?
C38 C34 Hf2 77.46(16) . . ?
C35 C34 Hf2 76.59(16) . . ?
Si2 C34 Hf2 88.34(11) . . ?
C39 C35 C36 118.6(3) . . ?
C39 C35 C34 131.4(3) . . ?
C36 C35 C34 109.9(3) . . ?
C39 C35 Hf2 116.8(2) . . ?
C36 C35 Hf2 79.00(18) . . ?
C34 C35 Hf2 68.21(15) . . ?
C42 C36 C35 120.1(3) . . ?
C42 C36 C37 132.4(3) . . ?
C35 C36 C37 107.5(3) . . ?
C42 C36 Hf2 124.3(2) . . ?
C35 C36 Hf2 68.37(17) . . ?
C37 C36 Hf2 73.81(17) . . ?
C50 C37 C38 119.9(3) . . ?
C50 C37 C36 132.1(3) . . ?
C38 C37 C36 107.9(3) . . ?
C50 C37 Hf2 123.2(2) . . ?
C38 C37 Hf2 69.20(16) . . ?
C36 C37 Hf2 74.07(17) . . ?
C47 C38 C37 118.6(3) . . ?
C47 C38 C34 131.7(3) . . ?
C37 C38 C34 109.6(3) . . ?
C47 C38 Hf2 117.9(2) . . ?
C37 C38 Hf2 78.15(17) . . ?
C34 C38 Hf2 67.66(15) . . ?
C40 C39 C35 121.3(3) . . ?
C40 C39 H39 119.4 . . ?
C35 C39 H39 119.4 . . ?
C39 C40 C41 118.6(3) . . ?
C39 C40 C43 122.4(3) . . ?
C41 C40 C43 119.0(3) . . ?
C42 C41 C40 122.1(3) . . ?
C42 C41 H41 118.9 . . ?
C40 C41 H41 118.9 . . ?
C41 C42 C36 119.3(3) . . ?
C41 C42 H42 120.4 . . ?
C36 C42 H42 120.4 . . ?
C40 C43 C45 111.3(3) . . ?
C40 C43 C46 107.6(3) . . ?
C45 C43 C46 109.4(3) . . ?
C40 C43 C44 111.8(3) . . ?
C45 C43 C44 108.3(3) . . ?
C46 C43 C44 108.4(3) . . ?
C43 C44 H44A 109.5 . . ?
C43 C44 H44B 109.5 . . ?
H44A C44 H44B 109.5 . . ?
C43 C44 H44C 109.5 . . ?
H44A C44 H44C 109.5 . . ?
H44B C44 H44C 109.5 . . ?
C43 C45 H45A 109.5 . . ?
C43 C45 H45B 109.5 . . ?
H45A C45 H45B 109.5 . . ?
C43 C45 H45C 109.5 . . ?
H45A C45 H45C 109.5 . . ?
H45B C45 H45C 109.5 . . ?
C43 C46 H46A 109.5 . . ?
C43 C46 H46B 109.5 . . ?
H46A C46 H46B 109.5 . . ?
C43 C46 H46C 109.5 . . ?
H46A C46 H46C 109.5 . . ?
H46B C46 H46C 109.5 . . ?
C48 C47 C38 121.3(3) . . ?
C48 C47 H47 119.3 . . ?
C38 C47 H47 119.3 . . ?
C47 C48 C49 118.1(3) . . ?
C47 C48 C51 123.0(3) . . ?
C49 C48 C51 119.0(3) . . ?
C50 C49 C48 122.9(3) . . ?
C50 C49 H49 118.5 . . ?
C48 C49 H49 118.5 . . ?
C49 C50 C37 119.2(3) . . ?
C49 C50 H50 120.4 . . ?
C37 C50 H50 120.4 . . ?
C52 C51 C48 112.5(3) . . ?
C52 C51 C54 108.7(3) . . ?
C48 C51 C54 108.7(3) . . ?
C52 C51 C53 108.8(3) . . ?
C48 C51 C53 108.9(3) . . ?
C54 C51 C53 109.1(3) . . ?
C51 C52 H52A 109.5 . . ?
C51 C52 H52B 109.5 . . ?
H52A C52 H52B 109.5 . . ?
C51 C52 H52C 109.5 . . ?
H52A C52 H52C 109.5 . . ?
H52B C52 H52C 109.5 . . ?
C51 C53 H53A 109.5 . . ?
C51 C53 H53B 109.5 . . ?
H53A C53 H53B 109.5 . . ?
C51 C53 H53C 109.5 . . ?
H53A C53 H53C 109.5 . . ?
H53B C53 H53C 109.5 . . ?
C51 C54 H54A 109.5 . . ?
C51 C54 H54B 109.5 . . ?
H54A C54 H54B 109.5 . . ?
C51 C54 H54C 109.5 . . ?
H54A C54 H54C 109.5 . . ?
H54B C54 H54C 109.5 . . ?

loop_
_geom_bond_atom_site_label_1
_geom_bond_atom_site_label_2
_geom_bond_distance
_geom_bond_site_symmetry_2
_geom_bond_publ_flag
Hf1 N1 2.015(2) . ?
Hf1 C7 2.351(3) . ?
Hf1 Cl1 2.3645(8) . ?
Hf1 Cl2 2.3696(8) . ?
Hf1 C8 2.474(3) . ?
Hf1 C11 2.479(3) . ?
Hf1 C9 2.610(3) . ?
Hf1 C10 2.613(3) . ?
Hf1 Si1 2.9607(8) . ?
Si1 N1 1.750(2) . ?
Si1 C6 1.860(3) . ?
Si1 C5 1.867(3) . ?
Si1 C7 1.876(3) . ?
N1 C1 1.497(4) . ?
C1 C4 1.516(4) . ?
C1 C2 1.520(5) . ?
C1 C3 1.537(5) . ?
C2 H2A 0.9800 . ?
C2 H2B 0.9800 . ?
C2 H2C 0.9800 . ?
C3 H3A 0.9800 . ?
C3 H3B 0.9800 . ?
C3 H3C 0.9800 . ?
C4 H4A 0.9800 . ?
C4 H4B 0.9800 . ?
C4 H4C 0.9800 . ?
C5 H5A 0.9800 . ?
C5 H5B 0.9800 . ?
C5 H5C 0.9800 . ?
C6 H6A 0.9800 . ?
C6 H6B 0.9800 . ?
C6 H6C 0.9800 . ?
C7 C8 1.455(4) . ?
C7 C11 1.462(4) . ?
C8 C12 1.420(4) . ?
C8 C9 1.435(4) . ?
C9 C15 1.416(4) . ?
C9 C10 1.436(4) . ?
C10 C23 1.417(4) . ?
C10 C11 1.440(4) . ?
C11 C20 1.425(4) . ?
C12 C13 1.378(4) . ?
C12 H12 0.9500 . ?
C13 C14 1.431(4) . ?
C13 C16 1.527(4) . ?
C14 C15 1.358(5) . ?
C14 H14 0.9500 . ?
C15 H15 0.9500 . ?
C16 C18 1.530(4) . ?
C16 C19 1.533(5) . ?
C16 C17 1.534(5) . ?
C17 H17A 0.9800 . ?
C17 H17B 0.9800 . ?
C17 H17C 0.9800 . ?
C18 H18A 0.9800 . ?
C18 H18B 0.9800 . ?
C18 H18C 0.9800 . ?
C19 H19A 0.9800 . ?
C19 H19B 0.9800 . ?
C19 H19C 0.9800 . ?
C20 C21 1.380(4) . ?
C20 H20 0.9500 . ?
C21 C22 1.427(5) . ?
C21 C24 1.530(5) . ?
C22 C23 1.359(5) . ?
C22 H22 0.9500 . ?
C23 H23 0.9500 . ?
C24 C25 1.532(5) . ?
C24 C26 1.534(5) . ?
C24 C27 1.543(5) . ?
C25 H25A 0.9800 . ?
C25 H25B 0.9800 . ?
C25 H25C 0.9800 . ?
C26 H26A 0.9800 . ?
C26 H26B 0.9800 . ?
C26 H26C 0.9800 . ?
C27 H27A 0.9800 . ?
C27 H27B 0.9800 . ?
C27 H27C 0.9800 . ?
Hf2 N2 2.017(2) . ?
Hf2 C34 2.353(3) . ?
Hf2 Cl4 2.3688(8) . ?
Hf2 Cl3 2.3733(8) . ?
Hf2 C35 2.465(3) . ?
Hf2 C38 2.484(3) . ?
Hf2 C37 2.600(3) . ?
Hf2 C36 2.603(3) . ?
Hf2 Si2 2.9643(8) . ?
Si2 N2 1.752(2) . ?
Si2 C32 1.858(3) . ?
Si2 C33 1.865(3) . ?
Si2 C34 1.872(3) . ?
N2 C28 1.494(3) . ?
C28 C30 1.525(4) . ?
C28 C29 1.525(5) . ?
C28 C31 1.532(4) . ?
C29 H29A 0.9800 . ?
C29 H29B 0.9800 . ?
C29 H29C 0.9800 . ?
C30 H30A 0.9800 . ?
C30 H30B 0.9800 . ?
C30 H30C 0.9800 . ?
C31 H31A 0.9800 . ?
C31 H31B 0.9800 . ?
C31 H31C 0.9800 . ?
C32 H32A 0.9800 . ?
C32 H32B 0.9800 . ?
C32 H32C 0.9800 . ?
C33 H33A 0.9800 . ?
C33 H33B 0.9800 . ?
C33 H33C 0.9800 . ?
C34 C38 1.455(4) . ?
C34 C35 1.461(4) . ?
C35 C39 1.413(5) . ?
C35 C36 1.430(4) . ?
C36 C42 1.416(5) . ?
C36 C37 1.440(5) . ?
C37 C50 1.418(4) . ?
C37 C38 1.433(4) . ?
C38 C47 1.423(5) . ?
C39 C40 1.379(4) . ?
C39 H39 0.9500 . ?
C40 C41 1.432(5) . ?
C40 C43 1.529(5) . ?
C41 C42 1.361(5) . ?
C41 H41 0.9500 . ?
C42 H42 0.9500 . ?
C43 C45 1.536(5) . ?
C43 C46 1.543(5) . ?
C43 C44 1.547(5) . ?
C44 H44A 0.9800 . ?
C44 H44B 0.9800 . ?
C44 H44C 0.9800 . ?
C45 H45A 0.9800 . ?
C45 H45B 0.9800 . ?
C45 H45C 0.9800 . ?
C46 H46A 0.9800 . ?
C46 H46B 0.9800 . ?
C46 H46C 0.9800 . ?
C47 C48 1.378(4) . ?
C47 H47 0.9500 . ?
C48 C49 1.435(5) . ?
C48 C51 1.527(5) . ?
C49 C50 1.354(5) . ?
C49 H49 0.9500 . ?
C50 H50 0.9500 . ?
C51 C52 1.522(5) . ?
C51 C54 1.532(5) . ?
C51 C53 1.534(5) . ?
C52 H52A 0.9800 . ?
C52 H52B 0.9800 . ?
C52 H52C 0.9800 . ?
C53 H53A 0.9800 . ?
C53 H53B 0.9800 . ?
C53 H53C 0.9800 . ?
C54 H54A 0.9800 . ?
C54 H54B 0.9800 . ?
C54 H54C 0.9800 . ?

loop_
_geom_torsion_atom_site_label_1
_geom_torsion_atom_site_label_2
_geom_torsion_atom_site_label_3
_geom_torsion_atom_site_label_4
_geom_torsion
_geom_torsion_site_symmetry_1
_geom_torsion_site_symmetry_2
_geom_torsion_site_symmetry_3
_geom_torsion_site_symmetry_4
_geom_torsion_publ_flag
C6 Si1 N1 C1 58.1(3) . . . . ?
C5 Si1 N1 C1 -67.4(3) . . . . ?
C7 Si1 N1 C1 176.2(3) . . . . ?
Hf1 Si1 N1 C1 175.9(3) . . . . ?
C6 Si1 N1 Hf1 -117.83(15) . . . . ?
C5 Si1 N1 Hf1 116.69(14) . . . . ?
C7 Si1 N1 Hf1 0.23(13) . . . . ?
Si1 N1 C1 C4 40.2(4) . . . . ?
Hf1 N1 C1 C4 -145.0(3) . . . . ?
Si1 N1 C1 C2 160.8(3) . . . . ?
Hf1 N1 C1 C2 -24.3(4) . . . . ?
Si1 N1 C1 C3 -80.2(3) . . . . ?
Hf1 N1 C1 C3 94.6(3) . . . . ?
N1 Si1 C7 C8 73.0(2) . . . . ?
C6 Si1 C7 C8 -169.1(2) . . . . ?
C5 Si1 C7 C8 -46.1(3) . . . . ?
Hf1 Si1 C7 C8 73.2(2) . . . . ?
N1 Si1 C7 C11 -73.3(2) . . . . ?
C6 Si1 C7 C11 44.7(3) . . . . ?
C5 Si1 C7 C11 167.7(2) . . . . ?
Hf1 Si1 C7 C11 -73.1(2) . . . . ?
N1 Si1 C7 Hf1 -0.19(11) . . . . ?
C6 Si1 C7 Hf1 117.75(13) . . . . ?
C5 Si1 C7 Hf1 -119.25(13) . . . . ?
C11 C7 C8 C12 179.3(3) . . . . ?
Si1 C7 C8 C12 27.4(4) . . . . ?
Hf1 C7 C8 C12 106.4(3) . . . . ?
C11 C7 C8 C9 4.5(3) . . . . ?
Si1 C7 C8 C9 -147.3(2) . . . . ?
Hf1 C7 C8 C9 -68.4(2) . . . . ?
C11 C7 C8 Hf1 72.88(18) . . . . ?
Si1 C7 C8 Hf1 -78.94(19) . . . . ?
C12 C8 C9 C15 2.6(4) . . . . ?
C7 C8 C9 C15 178.1(3) . . . . ?
Hf1 C8 C9 C15 116.8(3) . . . . ?
C12 C8 C9 C10 -178.3(2) . . . . ?
C7 C8 C9 C10 -2.8(3) . . . . ?
Hf1 C8 C9 C10 -64.2(2) . . . . ?
C12 C8 C9 Hf1 -114.2(2) . . . . ?
C7 C8 C9 Hf1 61.34(19) . . . . ?
C15 C9 C10 C23 1.1(6) . . . . ?
C8 C9 C10 C23 -177.8(3) . . . . ?
Hf1 C9 C10 C23 121.7(3) . . . . ?
C15 C9 C10 C11 178.8(3) . . . . ?
C8 C9 C10 C11 -0.1(3) . . . . ?
Hf1 C9 C10 C11 -60.6(2) . . . . ?
C15 C9 C10 Hf1 -120.6(4) . . . . ?
C8 C9 C10 Hf1 60.51(19) . . . . ?
C23 C10 C11 C20 -1.9(4) . . . . ?
C9 C10 C11 C20 -179.9(2) . . . . ?
Hf1 C10 C11 C20 116.0(3) . . . . ?
C23 C10 C11 C7 -179.0(3) . . . . ?
C9 C10 C11 C7 3.0(3) . . . . ?
Hf1 C10 C11 C7 -61.14(19) . . . . ?
C23 C10 C11 Hf1 -117.8(3) . . . . ?
C9 C10 C11 Hf1 64.1(2) . . . . ?
C8 C7 C11 C20 178.8(3) . . . . ?
Si1 C7 C11 C20 -29.7(4) . . . . ?
Hf1 C7 C11 C20 -108.4(3) . . . . ?
C8 C7 C11 C10 -4.6(3) . . . . ?
Si1 C7 C11 C10 146.9(2) . . . . ?
Hf1 C7 C11 C10 68.2(2) . . . . ?
C8 C7 C11 Hf1 -72.80(18) . . . . ?
Si1 C7 C11 Hf1 78.65(19) . . . . ?
C9 C8 C12 C13 -1.5(4) . . . . ?
C7 C8 C12 C13 -175.8(3) . . . . ?
Hf1 C8 C12 C13 -93.0(3) . . . . ?
C8 C12 C13 C14 -0.4(4) . . . . ?
C8 C12 C13 C16 175.9(3) . . . . ?
C12 C13 C14 C15 1.3(5) . . . . ?
C16 C13 C14 C15 -175.2(3) . . . . ?
C13 C14 C15 C9 -0.1(5) . . . . ?
C8 C9 C15 C14 -1.9(5) . . . . ?
C10 C9 C15 C14 179.4(3) . . . . ?
Hf1 C9 C15 C14 80.6(4) . . . . ?
C12 C13 C16 C18 7.6(4) . . . . ?
C14 C13 C16 C18 -176.0(3) . . . . ?
C12 C13 C16 C19 127.9(3) . . . . ?
C14 C13 C16 C19 -55.7(4) . . . . ?
C12 C13 C16 C17 -112.0(3) . . . . ?
C14 C13 C16 C17 64.4(4) . . . . ?
C10 C11 C20 C21 3.1(4) . . . . ?
C7 C11 C20 C21 179.5(3) . . . . ?
Hf1 C11 C20 C21 95.3(3) . . . . ?
C11 C20 C21 C22 -2.0(4) . . . . ?
C11 C20 C21 C24 175.5(3) . . . . ?
C20 C21 C22 C23 -0.5(5) . . . . ?
C24 C21 C22 C23 -178.0(3) . . . . ?
C21 C22 C23 C10 1.7(5) . . . . ?
C9 C10 C23 C22 177.0(3) . . . . ?
C11 C10 C23 C22 -0.5(5) . . . . ?
Hf1 C10 C23 C22 -83.6(4) . . . . ?
C20 C21 C24 C25 12.3(4) . . . . ?
C22 C21 C24 C25 -170.2(3) . . . . ?
C20 C21 C24 C26 133.6(3) . . . . ?
C22 C21 C24 C26 -48.9(4) . . . . ?
C20 C21 C24 C27 -107.1(4) . . . . ?
C22 C21 C24 C27 70.4(4) . . . . ?
C32 Si2 N2 C28 -52.5(3) . . . . ?
C33 Si2 N2 C28 72.5(3) . . . . ?
C34 Si2 N2 C28 -171.6(3) . . . . ?
Hf2 Si2 N2 C28 -177.2(3) . . . . ?
C32 Si2 N2 Hf2 124.71(14) . . . . ?
C33 Si2 N2 Hf2 -110.34(14) . . . . ?
C34 Si2 N2 Hf2 5.63(14) . . . . ?
Si2 N2 C28 C30 -157.1(2) . . . . ?
Hf2 N2 C28 C30 26.4(4) . . . . ?
Si2 N2 C28 C29 83.0(3) . . . . ?
Hf2 N2 C28 C29 -93.5(3) . . . . ?
Si2 N2 C28 C31 -38.0(4) . . . . ?
Hf2 N2 C28 C31 145.5(2) . . . . ?
N2 Si2 C34 C38 -78.1(3) . . . . ?
C32 Si2 C34 C38 162.2(2) . . . . ?
C33 Si2 C34 C38 39.9(3) . . . . ?
Hf2 Si2 C34 C38 -73.4(2) . . . . ?
N2 Si2 C34 C35 68.1(2) . . . . ?
C32 Si2 C34 C35 -51.6(3) . . . . ?
C33 Si2 C34 C35 -173.9(2) . . . . ?
Hf2 Si2 C34 C35 72.8(2) . . . . ?
N2 Si2 C34 Hf2 -4.69(12) . . . . ?
C32 Si2 C34 Hf2 -124.41(13) . . . . ?
C33 Si2 C34 Hf2 113.32(13) . . . . ?
C38 C34 C35 C39 180.0(3) . . . . ?
Si2 C34 C35 C39 28.1(4) . . . . ?
Hf2 C34 C35 C39 107.1(3) . . . . ?
C38 C34 C35 C36 4.2(3) . . . . ?
Si2 C34 C35 C36 -147.7(2) . . . . ?
Hf2 C34 C35 C36 -68.7(2) . . . . ?
C38 C34 C35 Hf2 72.90(18) . . . . ?
Si2 C34 C35 Hf2 -78.99(19) . . . . ?
C39 C35 C36 C42 3.4(4) . . . . ?
C34 C35 C36 C42 179.9(3) . . . . ?
Hf2 C35 C36 C42 118.1(3) . . . . ?
C39 C35 C36 C37 -178.5(3) . . . . ?
C34 C35 C36 C37 -2.1(3) . . . . ?
Hf2 C35 C36 C37 -63.9(2) . . . . ?
C39 C35 C36 Hf2 -114.6(3) . . . . ?
C34 C35 C36 Hf2 61.80(19) . . . . ?
C42 C36 C37 C50 -1.3(6) . . . . ?
C35 C36 C37 C50 -179.0(3) . . . . ?
Hf2 C36 C37 C50 120.6(4) . . . . ?
C42 C36 C37 C38 176.8(3) . . . . ?
C35 C36 C37 C38 -0.9(3) . . . . ?
Hf2 C36 C37 C38 -61.3(2) . . . . ?
C42 C36 C37 Hf2 -121.9(4) . . . . ?
C35 C36 C37 Hf2 60.4(2) . . . . ?
C50 C37 C38 C47 -1.7(4) . . . . ?
C36 C37 C38 C47 179.9(3) . . . . ?
Hf2 C37 C38 C47 115.5(3) . . . . ?
C50 C37 C38 C34 -178.0(3) . . . . ?
C36 C37 C38 C34 3.6(3) . . . . ?
Hf2 C37 C38 C34 -60.84(19) . . . . ?
C50 C37 C38 Hf2 -117.2(3) . . . . ?
C36 C37 C38 Hf2 64.4(2) . . . . ?
C35 C34 C38 C47 179.6(3) . . . . ?
Si2 C34 C38 C47 -29.3(4) . . . . ?
Hf2 C34 C38 C47 -108.2(3) . . . . ?
C35 C34 C38 C37 -4.7(3) . . . . ?
Si2 C34 C38 C37 146.4(2) . . . . ?
Hf2 C34 C38 C37 67.5(2) . . . . ?
C35 C34 C38 Hf2 -72.26(18) . . . . ?
Si2 C34 C38 Hf2 78.9(2) . . . . ?
C36 C35 C39 C40 -3.6(4) . . . . ?
C34 C35 C39 C40 -179.1(3) . . . . ?
Hf2 C35 C39 C40 -95.3(3) . . . . ?
C35 C39 C40 C41 1.5(5) . . . . ?
C35 C39 C40 C43 -175.4(3) . . . . ?
C39 C40 C41 C42 0.7(5) . . . . ?
C43 C40 C41 C42 177.7(3) . . . . ?
C40 C41 C42 C36 -0.8(5) . . . . ?
C35 C36 C42 C41 -1.3(5) . . . . ?
C37 C36 C42 C41 -178.7(3) . . . . ?
Hf2 C36 C42 C41 81.7(4) . . . . ?
C39 C40 C43 C45 -143.5(3) . . . . ?
C41 C40 C43 C45 39.6(5) . . . . ?
C39 C40 C43 C46 96.6(4) . . . . ?
C41 C40 C43 C46 -80.3(4) . . . . ?
C39 C40 C43 C44 -22.3(5) . . . . ?
C41 C40 C43 C44 160.8(3) . . . . ?
C37 C38 C47 C48 1.7(4) . . . . ?
C34 C38 C47 C48 177.1(3) . . . . ?
Hf2 C38 C47 C48 93.1(3) . . . . ?
C38 C47 C48 C49 -0.7(4) . . . . ?
C38 C47 C48 C51 179.1(3) . . . . ?
C47 C48 C49 C50 -0.4(5) . . . . ?
C51 C48 C49 C50 179.9(3) . . . . ?
C48 C49 C50 C37 0.4(5) . . . . ?
C38 C37 C50 C49 0.7(5) . . . . ?
C36 C37 C50 C49 178.6(3) . . . . ?
Hf2 C37 C50 C49 -82.8(4) . . . . ?
C47 C48 C51 C52 2.5(5) . . . . ?
C49 C48 C51 C52 -177.8(3) . . . . ?
C47 C48 C51 C54 -118.0(3) . . . . ?
C49 C48 C51 C54 61.7(4) . . . . ?
C47 C48 C51 C53 123.2(3) . . . . ?
C49 C48 C51 C53 -57.1(4) . . . . ?
